data_4066005
loop_
_publ_author_name
'Ma, Guibin'
'Ferguson, Michael J.'
'McDonald, Robert'
'Cavell, Ronald G.'

_publ_section_title
;
 Rare, Hexatomic, Boat-Shaped, Cross-Linked
 Bis(iminodiphenylphosphorano)methanediide Pincer Carbon Bridged
 Photoluminescent Copper Clusters Capped with Methyl or Halide Bridges
;
_journal_issue 19
_journal_name_full Organometallics
_journal_page_first 4251
_journal_paper_doi 10.1021/om1002478
_journal_volume 29
_journal_year 2010
_chemical_formula_moiety 'C64 H82 Cu6 N4 P4 Si4, 2(C4 H8 O)'
_chemical_formula_sum 'C72 H98 Cu6 N4 O2 P4 Si4'
_chemical_formula_weight 1669.02
_chemical_name_systematic
; 
 ? 
;
_space_group_IT_number 61
_symmetry_cell_setting orthorhombic
_symmetry_space_group_name_Hall '-P 2ac 2ab'
_symmetry_space_group_name_H-M 'P b c a'
_atom_sites_solution_hydrogens geom
_atom_sites_solution_primary direct
_atom_sites_solution_secondary difmap
_audit_creation_method SHELXL-97
_cell_angle_alpha 90.00
_cell_angle_beta 90.00
_cell_angle_gamma 90.00
_cell_formula_units_Z 8
_cell_length_a 22.8100(15)
_cell_length_b 24.5879(16)
_cell_length_c 27.1406(18)
_cell_measurement_reflns_used 9930
_cell_measurement_temperature 173(2)
_cell_measurement_theta_max 26.18
_cell_measurement_theta_min 2.24
_cell_volume 15221.8(17)
_computing_cell_refinement 'Bruker SAINT'
_computing_data_collection 'Bruker APEX2'
_computing_data_reduction 'Bruker SAINT'
_computing_molecular_graphics 'Bruker SHELXTL'
_computing_publication_material 'Bruker SHELXTL'
_computing_structure_refinement 'SHELXL-97 (Sheldrick, 2008)'
_computing_structure_solution 'SHELXS-97 (Sheldrick, 2008)'
_diffrn_ambient_temperature 173(2)
_diffrn_measured_fraction_theta_full 1.000
_diffrn_measured_fraction_theta_max 1.000
_diffrn_measurement_device_type 'Bruker APEX-II CCD'
_diffrn_measurement_method '\w scans'
_diffrn_radiation_monochromator graphite
_diffrn_radiation_source 'fine-focus sealed tube'
_diffrn_radiation_type MoK\a
_diffrn_radiation_wavelength 0.71073
_diffrn_reflns_av_R_equivalents 0.0495
_diffrn_reflns_av_sigmaI/netI 0.0250
_diffrn_reflns_limit_h_max 28
_diffrn_reflns_limit_h_min -28
_diffrn_reflns_limit_k_max 30
_diffrn_reflns_limit_k_min -30
_diffrn_reflns_limit_l_max 33
_diffrn_reflns_limit_l_min -33
_diffrn_reflns_number 117669
_diffrn_reflns_theta_full 26.40
_diffrn_reflns_theta_max 26.40
_diffrn_reflns_theta_min 1.43
_exptl_absorpt_coefficient_mu 1.839
_exptl_absorpt_correction_T_max 0.6792
_exptl_absorpt_correction_T_min 0.5494
_exptl_absorpt_correction_type integration
_exptl_absorpt_process_details 'SADABS (Sheldrick, 2008)'
_exptl_crystal_colour yellow
_exptl_crystal_density_diffrn 1.457
_exptl_crystal_density_method 'not measured'
_exptl_crystal_description prism
_exptl_crystal_F_000 6912
_exptl_crystal_size_max 0.37
_exptl_crystal_size_mid 0.27
_exptl_crystal_size_min 0.23
_refine_diff_density_max 0.640
_refine_diff_density_min -0.471
_refine_diff_density_rms 0.067
_refine_ls_extinction_method none
_refine_ls_goodness_of_fit_ref 1.016
_refine_ls_hydrogen_treatment constr
_refine_ls_matrix_type full
_refine_ls_number_parameters 829
_refine_ls_number_reflns 15594
_refine_ls_number_restraints 0
_refine_ls_restrained_S_all 1.016
_refine_ls_R_factor_all 0.0410
_refine_ls_R_factor_gt 0.0279
_refine_ls_shift/su_max 0.001
_refine_ls_shift/su_mean 0.000
_refine_ls_structure_factor_coef Fsqd
_refine_ls_weighting_details 'calc w=1/[\s^2^(Fo^2^)+(0.0310P)^2^+13.8644P] where P=(Fo^2^+2Fc^2^)/3'
_refine_ls_weighting_scheme calc
_refine_ls_wR_factor_gt 0.0650
_refine_ls_wR_factor_ref 0.0709
_reflns_number_gt 12598
_reflns_number_total 15594
_reflns_threshold_expression I>2\s(I)
_cod_data_source_file om1002478_si_002.cif
_cod_data_source_block 1
_cod_depositor_comments
;
The following automatic conversions were performed:

'_symmetry_cell_setting' value 'Orthorhombic' changed to
'orthorhombic' according to
/home/saulius/struct/CIF-dictionaries/cif_core.dic dictionary named
'cif_core.dic' version 2.4.1 from 2010-06-29.

Automatic conversion script
Id: cif_fix_values 1715 2011-07-08 13:25:40Z adriana 
;
_cod_database_code 4066005

loop_
_symmetry_equiv_pos_as_xyz
'x, y, z'
'-x+1/2, -y, z+1/2'
'-x, y+1/2, -z+1/2'
'x+1/2, -y+1/2, -z'
'-x, -y, -z'
'x-1/2, y, -z-1/2'
'x, -y-1/2, z-1/2'
'-x-1/2, y-1/2, z'

loop_
_atom_site_label
_atom_site_type_symbol
_atom_site_fract_x
_atom_site_fract_y
_atom_site_fract_z
_atom_site_U_iso_or_equiv
_atom_site_adp_type
_atom_site_occupancy
_atom_site_symmetry_multiplicity
_atom_site_calc_flag
_atom_site_refinement_flags
Cu1 Cu 0.097450(12) -0.001878(12) 0.221909(10) 0.02221(7) Uani 1 1 d .
Cu2 Cu 0.214432(12) 0.024081(10) 0.230936(9) 0.01684(6) Uani 1 1 d .
Cu3 Cu 0.216818(12) 0.124115(11) 0.257656(9) 0.01807(6) Uani 1 1 d .
Cu4 Cu 0.101108(13) 0.155401(12) 0.259427(10) 0.02381(7) Uani 1 1 d .
Cu5 Cu 0.127439(12) 0.055591(11) 0.289026(10) 0.02070(6) Uani 1 1 d .
Cu6 Cu 0.130658(12) 0.095186(11) 0.194413(10) 0.01989(6) Uani 1 1 d .
P1 P 0.16234(2) 0.00476(2) 0.12625(2) 0.01682(11) Uani 1 1 d .
P2 P 0.24760(2) 0.10160(2) 0.151628(19) 0.01700(11) Uani 1 1 d .
P3 P 0.16390(3) 0.15208(2) 0.35609(2) 0.01851(12) Uani 1 1 d .
P4 P 0.23555(2) 0.04388(2) 0.34048(2) 0.01738(12) Uani 1 1 d .
Si1 Si 0.06176(3) -0.07565(3) 0.14069(3) 0.02683(15) Uani 1 1 d .
Si2 Si 0.27196(3) 0.21320(3) 0.19477(2) 0.02590(15) Uani 1 1 d .
Si3 Si 0.06887(3) 0.23650(3) 0.33685(2) 0.02615(15) Uani 1 1 d .
Si4 Si 0.28205(3) -0.05810(3) 0.29154(2) 0.02369(14) Uani 1 1 d .
N1 N 0.10781(8) -0.02219(8) 0.15463(7) 0.0206(4) Uani 1 1 d .
N2 N 0.24950(8) 0.14587(7) 0.19531(6) 0.0200(4) Uani 1 1 d .
N3 N 0.11914(8) 0.18641(8) 0.32247(7) 0.0223(4) Uani 1 1 d .
N4 N 0.24275(8) 0.00197(7) 0.29499(6) 0.0196(4) Uani 1 1 d .
C1 C 0.19573(9) 0.05188(9) 0.16508(7) 0.0160(4) Uani 1 1 d .
C2 C 0.19098(9) 0.09767(9) 0.32193(7) 0.0178(4) Uani 1 1 d .
C3 C 0.05966(12) 0.00041(12) 0.28751(9) 0.0375(7) Uani 1 1 d .
H3A H 0.0631 0.0153 0.3197 0.045 Uiso 1 1 d R
H3B H 0.0221 0.0089 0.2745 0.045 Uiso 1 1 d R
H3C H 0.0643 -0.0379 0.2890 0.045 Uiso 1 1 d R
C4 C 0.05499(11) 0.13972(12) 0.19874(10) 0.0362(6) Uani 1 1 d .
H4A H 0.0572 0.1151 0.1718 0.043 Uiso 1 1 d R
H4B H 0.0201 0.1331 0.2169 0.043 Uiso 1 1 d R
H4C H 0.0548 0.1760 0.1868 0.043 Uiso 1 1 d R
C11 C 0.13658(10) 0.03585(9) 0.06936(8) 0.0212(5) Uani 1 1 d .
C12 C 0.07892(11) 0.05395(11) 0.06700(9) 0.0307(6) Uani 1 1 d .
H12 H 0.0534 0.0484 0.0942 0.037 Uiso 1 1 calc R
C13 C 0.05851(13) 0.08009(13) 0.02506(10) 0.0432(7) Uani 1 1 d .
H13 H 0.0191 0.0925 0.0236 0.052 Uiso 1 1 calc R
C14 C 0.09549(14) 0.08805(13) -0.01463(10) 0.0438(7) Uani 1 1 d .
H14 H 0.0813 0.1055 -0.0435 0.053 Uiso 1 1 calc R
C15 C 0.15285(13) 0.07076(11) -0.01243(9) 0.0351(6) Uani 1 1 d .
H15 H 0.1783 0.0768 -0.0396 0.042 Uiso 1 1 calc R
C16 C 0.17336(11) 0.04471(10) 0.02918(8) 0.0255(5) Uani 1 1 d .
H16 H 0.2129 0.0327 0.0304 0.031 Uiso 1 1 calc R
C17 C -0.01285(12) -0.05927(13) 0.16351(13) 0.0489(8) Uani 1 1 d .
H17A H -0.0109 -0.0502 0.1986 0.059 Uiso 1 1 calc R
H17B H -0.0385 -0.0908 0.1588 0.059 Uiso 1 1 calc R
H17C H -0.0285 -0.0282 0.1451 0.059 Uiso 1 1 calc R
C18 C 0.05362(17) -0.09108(18) 0.07372(12) 0.0738(13) Uani 1 1 d .
H18A H 0.0919 -0.1006 0.0599 0.089 Uiso 1 1 calc R
H18B H 0.0380 -0.0591 0.0566 0.089 Uiso 1 1 calc R
H18C H 0.0266 -0.1217 0.0695 0.089 Uiso 1 1 calc R
C19 C 0.08862(16) -0.13783(12) 0.17187(16) 0.0671(11) Uani 1 1 d .
H19A H 0.0932 -0.1307 0.2072 0.081 Uiso 1 1 calc R
H19B H 0.1266 -0.1484 0.1579 0.081 Uiso 1 1 calc R
H19C H 0.0603 -0.1674 0.1671 0.081 Uiso 1 1 calc R
C21 C 0.21019(10) -0.05048(9) 0.10542(8) 0.0227(5) Uani 1 1 d .
C22 C 0.20212(12) -0.07810(10) 0.06073(9) 0.0308(6) Uani 1 1 d .
H22 H 0.1747 -0.0647 0.0373 0.037 Uiso 1 1 calc R
C23 C 0.23381(14) -0.12467(11) 0.05061(11) 0.0418(7) Uani 1 1 d .
H23 H 0.2275 -0.1434 0.0205 0.050 Uiso 1 1 calc R
C24 C 0.27447(14) -0.14420(11) 0.08380(11) 0.0448(8) Uani 1 1 d .
H24 H 0.2956 -0.1766 0.0768 0.054 Uiso 1 1 calc R
C25 C 0.28438(13) -0.11647(11) 0.12714(11) 0.0418(7) Uani 1 1 d .
H25 H 0.3132 -0.1291 0.1497 0.050 Uiso 1 1 calc R
C26 C 0.25222(11) -0.07025(10) 0.13765(9) 0.0306(6) Uani 1 1 d .
H26 H 0.2591 -0.0516 0.1677 0.037 Uiso 1 1 calc R
C27 C 0.32339(12) 0.22553(11) 0.24731(10) 0.0368(6) Uani 1 1 d .
H27A H 0.3581 0.2024 0.2436 0.044 Uiso 1 1 calc R
H27B H 0.3037 0.2168 0.2784 0.044 Uiso 1 1 calc R
H27C H 0.3353 0.2638 0.2475 0.044 Uiso 1 1 calc R
C28 C 0.31222(14) 0.23463(12) 0.13814(10) 0.0424(7) Uani 1 1 d .
H28A H 0.2872 0.2289 0.1092 0.051 Uiso 1 1 calc R
H28B H 0.3481 0.2130 0.1348 0.051 Uiso 1 1 calc R
H28C H 0.3225 0.2732 0.1407 0.051 Uiso 1 1 calc R
C29 C 0.20569(13) 0.25639(11) 0.20281(11) 0.0407(7) Uani 1 1 d .
H29A H 0.1787 0.2503 0.1752 0.049 Uiso 1 1 calc R
H29B H 0.2173 0.2948 0.2037 0.049 Uiso 1 1 calc R
H29C H 0.1861 0.2468 0.2338 0.049 Uiso 1 1 calc R
C31 C 0.32086(10) 0.07237(9) 0.14457(8) 0.0199(5) Uani 1 1 d .
C32 C 0.33239(10) 0.03233(10) 0.10955(8) 0.0247(5) Uani 1 1 d .
H32 H 0.3023 0.0213 0.0875 0.030 Uiso 1 1 calc R
C33 C 0.38703(11) 0.00844(11) 0.10640(9) 0.0319(6) Uani 1 1 d .
H33 H 0.3944 -0.0187 0.0823 0.038 Uiso 1 1 calc R
C34 C 0.43103(11) 0.02414(11) 0.13836(10) 0.0338(6) Uani 1 1 d .
H34 H 0.4685 0.0075 0.1366 0.041 Uiso 1 1 calc R
C35 C 0.42035(12) 0.06406(12) 0.17282(10) 0.0380(6) Uani 1 1 d .
H35 H 0.4508 0.0753 0.1944 0.046 Uiso 1 1 calc R
C36 C 0.36559(11) 0.08788(10) 0.17611(9) 0.0292(5) Uani 1 1 d .
H36 H 0.3586 0.1151 0.2002 0.035 Uiso 1 1 calc R
C37 C -0.00663(12) 0.20763(12) 0.33500(12) 0.0446(7) Uani 1 1 d .
H37A H -0.0105 0.1795 0.3604 0.053 Uiso 1 1 calc R
H37B H -0.0138 0.1916 0.3025 0.053 Uiso 1 1 calc R
H37C H -0.0352 0.2366 0.3411 0.053 Uiso 1 1 calc R
C38 C 0.07428(13) 0.29076(11) 0.28892(10) 0.0410(7) Uani 1 1 d .
H38A H 0.1136 0.3068 0.2897 0.049 Uiso 1 1 calc R
H38B H 0.0450 0.3190 0.2955 0.049 Uiso 1 1 calc R
H38C H 0.0671 0.2749 0.2563 0.049 Uiso 1 1 calc R
C39 C 0.08024(13) 0.27003(12) 0.39799(10) 0.0405(7) Uani 1 1 d .
H39A H 0.0767 0.2429 0.4243 0.049 Uiso 1 1 calc R
H39B H 0.0506 0.2984 0.4027 0.049 Uiso 1 1 calc R
H39C H 0.1194 0.2864 0.3991 0.049 Uiso 1 1 calc R
C41 C 0.23372(10) 0.13706(9) 0.09367(8) 0.0222(5) Uani 1 1 d .
C42 C 0.18131(11) 0.16640(10) 0.08976(9) 0.0280(5) Uani 1 1 d .
H42 H 0.1536 0.1653 0.1158 0.034 Uiso 1 1 calc R
C43 C 0.16973(13) 0.19706(11) 0.04797(10) 0.0390(7) Uani 1 1 d .
H43 H 0.1342 0.2170 0.0456 0.047 Uiso 1 1 calc R
C44 C 0.21002(14) 0.19867(12) 0.00971(10) 0.0446(8) Uani 1 1 d .
H44 H 0.2021 0.2197 -0.0189 0.054 Uiso 1 1 calc R
C45 C 0.26149(14) 0.16971(12) 0.01319(10) 0.0410(7) Uani 1 1 d .
H45 H 0.2890 0.1707 -0.0131 0.049 Uiso 1 1 calc R
C46 C 0.27322(12) 0.13919(10) 0.05488(9) 0.0304(6) Uani 1 1 d .
H46 H 0.3089 0.1194 0.0570 0.036 Uiso 1 1 calc R
C47 C 0.34721(12) -0.04936(12) 0.25078(10) 0.0371(6) Uani 1 1 d .
H47A H 0.3345 -0.0360 0.2185 0.045 Uiso 1 1 calc R
H47B H 0.3671 -0.0844 0.2468 0.045 Uiso 1 1 calc R
H47C H 0.3743 -0.0231 0.2656 0.045 Uiso 1 1 calc R
C48 C 0.31049(12) -0.08381(10) 0.35200(9) 0.0338(6) Uani 1 1 d .
H48A H 0.2778 -0.0883 0.3750 0.041 Uiso 1 1 calc R
H48B H 0.3386 -0.0576 0.3655 0.041 Uiso 1 1 calc R
H48C H 0.3300 -0.1189 0.3470 0.041 Uiso 1 1 calc R
C49 C 0.23120(13) -0.11108(10) 0.26661(9) 0.0362(6) Uani 1 1 d .
H49A H 0.2153 -0.0989 0.2349 0.043 Uiso 1 1 calc R
H49B H 0.1990 -0.1169 0.2899 0.043 Uiso 1 1 calc R
H49C H 0.2527 -0.1452 0.2619 0.043 Uiso 1 1 calc R
C51 C 0.12507(10) 0.13171(10) 0.41238(8) 0.0226(5) Uani 1 1 d .
C52 C 0.07816(11) 0.09590(11) 0.40721(9) 0.0315(6) Uani 1 1 d .
H52 H 0.0691 0.0817 0.3755 0.038 Uiso 1 1 calc R
C53 C 0.04449(12) 0.08056(12) 0.44724(10) 0.0410(7) Uani 1 1 d .
H53 H 0.0128 0.0560 0.4429 0.049 Uiso 1 1 calc R
C54 C 0.05693(12) 0.10095(13) 0.49348(10) 0.0419(7) Uani 1 1 d .
H54 H 0.0340 0.0904 0.5211 0.050 Uiso 1 1 calc R
C55 C 0.10278(12) 0.13666(13) 0.49922(9) 0.0400(7) Uani 1 1 d .
H55 H 0.1113 0.1509 0.5310 0.048 Uiso 1 1 calc R
C56 C 0.13674(11) 0.15221(11) 0.45926(9) 0.0312(6) Uani 1 1 d .
H56 H 0.1682 0.1770 0.4639 0.037 Uiso 1 1 calc R
C61 C 0.22308(10) 0.19613(9) 0.37732(8) 0.0222(5) Uani 1 1 d .
C62 C 0.26474(11) 0.17812(10) 0.41098(8) 0.0270(5) Uani 1 1 d .
H62 H 0.2610 0.1429 0.4250 0.032 Uiso 1 1 calc R
C63 C 0.31156(11) 0.21066(11) 0.42436(9) 0.0330(6) Uani 1 1 d .
H63 H 0.3396 0.1976 0.4473 0.040 Uiso 1 1 calc R
C64 C 0.31770(12) 0.26188(11) 0.40460(10) 0.0358(6) Uani 1 1 d .
H64 H 0.3499 0.2842 0.4138 0.043 Uiso 1 1 calc R
C65 C 0.27682(12) 0.28053(11) 0.37140(10) 0.0370(6) Uani 1 1 d .
H65 H 0.2808 0.3159 0.3577 0.044 Uiso 1 1 calc R
C66 C 0.22970(11) 0.24801(10) 0.35772(9) 0.0289(5) Uani 1 1 d .
H66 H 0.2018 0.2614 0.3348 0.035 Uiso 1 1 calc R
C71 C 0.20255(10) 0.00907(9) 0.39302(8) 0.0225(5) Uani 1 1 d .
C72 C 0.16813(11) -0.03673(10) 0.38423(9) 0.0300(6) Uani 1 1 d .
H72 H 0.1654 -0.0510 0.3518 0.036 Uiso 1 1 calc R
C73 C 0.13775(13) -0.06177(12) 0.42255(10) 0.0400(7) Uani 1 1 d .
H73 H 0.1144 -0.0930 0.4161 0.048 Uiso 1 1 calc R
C74 C 0.14137(12) -0.04141(12) 0.46992(10) 0.0391(7) Uani 1 1 d .
H74 H 0.1208 -0.0586 0.4961 0.047 Uiso 1 1 calc R
C75 C 0.17497(12) 0.00402(11) 0.47896(9) 0.0337(6) Uani 1 1 d .
H75 H 0.1772 0.0184 0.5114 0.040 Uiso 1 1 calc R
C76 C 0.20555(11) 0.02897(10) 0.44106(8) 0.0257(5) Uani 1 1 d .
H76 H 0.2289 0.0601 0.4479 0.031 Uiso 1 1 calc R
C81 C 0.30884(10) 0.06500(9) 0.36048(8) 0.0220(5) Uani 1 1 d .
C82 C 0.33923(11) 0.10036(11) 0.32959(9) 0.0317(6) Uani 1 1 d .
H82 H 0.3211 0.1127 0.3001 0.038 Uiso 1 1 calc R
C83 C 0.39519(12) 0.11788(12) 0.34087(11) 0.0402(7) Uani 1 1 d .
H83 H 0.4151 0.1421 0.3194 0.048 Uiso 1 1 calc R
C84 C 0.42213(12) 0.10002(13) 0.38356(11) 0.0415(7) Uani 1 1 d .
H84 H 0.4604 0.1123 0.3917 0.050 Uiso 1 1 calc R
C85 C 0.39318(12) 0.06426(12) 0.41431(10) 0.0387(7) Uani 1 1 d .
H85 H 0.4118 0.0517 0.4435 0.046 Uiso 1 1 calc R
C86 C 0.33709(11) 0.04660(10) 0.40276(9) 0.0292(5) Uani 1 1 d .
H86 H 0.3177 0.0216 0.4240 0.035 Uiso 1 1 calc R
O1S O 0.44357(16) 0.19585(14) -0.02955(13) 0.1003(10) Uani 1 1 d .
O2S O 0.02387(18) 0.27570(14) 0.16042(13) 0.1036(11) Uani 1 1 d .
C1S C 0.4779(3) 0.2411(2) -0.03834(18) 0.1073(18) Uani 1 1 d .
H1SA H 0.4730 0.2529 -0.0730 0.129 Uiso 1 1 calc R
H1SB H 0.5197 0.2318 -0.0332 0.129 Uiso 1 1 calc R
C2S C 0.46130(19) 0.28539(16) -0.00516(13) 0.0696(11) Uani 1 1 d .
H2SA H 0.4389 0.3137 -0.0230 0.083 Uiso 1 1 calc R
H2SB H 0.4964 0.3022 0.0100 0.083 Uiso 1 1 calc R
C3S C 0.42329(18) 0.25788(18) 0.03381(14) 0.0740(11) Uani 1 1 d .
H3SA H 0.4374 0.2662 0.0675 0.089 Uiso 1 1 calc R
H3SB H 0.3817 0.2691 0.0308 0.089 Uiso 1 1 calc R
C4S C 0.4310(2) 0.19925(19) 0.02175(18) 0.0859(13) Uani 1 1 d .
H4SA H 0.4637 0.1837 0.0412 0.103 Uiso 1 1 calc R
H4SB H 0.3948 0.1788 0.0295 0.103 Uiso 1 1 calc R
C5S C 0.0494(2) 0.3264(2) 0.1493(2) 0.1039(17) Uani 1 1 d .
H5SA H 0.0669 0.3254 0.1159 0.125 Uiso 1 1 calc R
H5SB H 0.0808 0.3347 0.1733 0.125 Uiso 1 1 calc R
C6S C 0.0049(3) 0.3669(2) 0.1516(3) 0.156(3) Uani 1 1 d .
H6SA H -0.0040 0.3808 0.1182 0.188 Uiso 1 1 calc R
H6SB H 0.0178 0.3977 0.1724 0.188 Uiso 1 1 calc R
C7S C -0.0460(3) 0.3413(2) 0.1726(2) 0.128(2) Uani 1 1 d .
H7SA H -0.0803 0.3462 0.1508 0.154 Uiso 1 1 calc R
H7SB H -0.0551 0.3575 0.2051 0.154 Uiso 1 1 calc R
C8S C -0.0324(2) 0.2839(2) 0.17791(19) 0.0966(15) Uani 1 1 d .
H8SA H -0.0349 0.2731 0.2130 0.116 Uiso 1 1 calc R
H8SB H -0.0606 0.2617 0.1589 0.116 Uiso 1 1 calc R

loop_
_atom_site_aniso_label
_atom_site_aniso_U_11
_atom_site_aniso_U_22
_atom_site_aniso_U_33
_atom_site_aniso_U_23
_atom_site_aniso_U_13
_atom_site_aniso_U_12
Cu1 0.02403(15) 0.02560(15) 0.01699(14) -0.00407(11) 0.00337(11) -0.00476(12)
Cu2 0.02073(14) 0.01690(13) 0.01288(12) 0.00004(10) -0.00107(10) 0.00121(11)
Cu3 0.02256(14) 0.01716(13) 0.01448(13) -0.00052(10) -0.00037(10) 0.00015(11)
Cu4 0.02707(15) 0.02488(15) 0.01950(14) -0.00604(11) -0.00475(11) 0.00760(12)
Cu5 0.02107(14) 0.02317(15) 0.01785(13) -0.00433(11) -0.00022(11) 0.00014(11)
Cu6 0.02109(14) 0.02046(14) 0.01811(13) -0.00301(11) -0.00072(11) 0.00266(11)
P1 0.0185(3) 0.0190(3) 0.0130(3) -0.0015(2) 0.0002(2) -0.0008(2)
P2 0.0193(3) 0.0180(3) 0.0137(3) 0.0008(2) 0.0003(2) -0.0019(2)
P3 0.0214(3) 0.0194(3) 0.0148(3) -0.0031(2) -0.0015(2) 0.0032(2)
P4 0.0212(3) 0.0180(3) 0.0129(3) 0.0000(2) -0.0013(2) 0.0023(2)
Si1 0.0238(3) 0.0278(4) 0.0289(4) -0.0074(3) 0.0010(3) -0.0082(3)
Si2 0.0322(4) 0.0190(3) 0.0266(3) -0.0006(3) 0.0002(3) -0.0074(3)
Si3 0.0288(4) 0.0235(3) 0.0261(3) -0.0060(3) -0.0018(3) 0.0094(3)
Si4 0.0324(4) 0.0211(3) 0.0176(3) -0.0005(2) -0.0021(3) 0.0085(3)
N1 0.0212(10) 0.0233(10) 0.0174(9) -0.0040(8) 0.0017(8) -0.0051(8)
N2 0.0253(10) 0.0181(10) 0.0167(9) -0.0006(7) 0.0021(8) -0.0026(8)
N3 0.0255(10) 0.0234(10) 0.0181(9) -0.0047(8) -0.0029(8) 0.0069(8)
N4 0.0258(10) 0.0181(9) 0.0148(9) -0.0004(7) -0.0026(7) 0.0040(8)
C1 0.0198(11) 0.0164(11) 0.0117(10) -0.0008(8) -0.0014(8) -0.0014(9)
C2 0.0216(11) 0.0183(11) 0.0134(10) -0.0027(8) -0.0012(8) 0.0019(9)
C3 0.0333(15) 0.0548(18) 0.0245(13) -0.0120(12) 0.0081(11) -0.0139(13)
C4 0.0310(14) 0.0447(16) 0.0329(14) -0.0132(12) -0.0104(11) 0.0142(12)
C11 0.0263(12) 0.0222(12) 0.0152(11) -0.0023(9) -0.0029(9) -0.0005(9)
C12 0.0297(14) 0.0406(15) 0.0219(12) 0.0013(11) -0.0011(10) 0.0038(12)
C13 0.0367(16) 0.059(2) 0.0342(15) 0.0083(14) -0.0098(12) 0.0107(14)
C14 0.058(2) 0.0521(18) 0.0213(13) 0.0113(12) -0.0108(13) 0.0060(15)
C15 0.0516(17) 0.0382(15) 0.0155(12) 0.0006(10) 0.0018(11) -0.0034(13)
C16 0.0311(13) 0.0278(13) 0.0175(11) -0.0041(9) -0.0001(10) -0.0011(10)
C17 0.0260(14) 0.0488(19) 0.072(2) -0.0119(16) 0.0023(14) -0.0129(13)
C18 0.075(3) 0.103(3) 0.0433(19) -0.029(2) 0.0026(18) -0.057(2)
C19 0.057(2) 0.0260(16) 0.118(3) 0.0024(18) -0.018(2) -0.0084(15)
C21 0.0273(12) 0.0206(12) 0.0203(11) -0.0013(9) 0.0078(9) -0.0012(10)
C22 0.0375(15) 0.0288(14) 0.0260(13) -0.0062(10) 0.0060(11) -0.0021(11)
C23 0.0588(19) 0.0307(15) 0.0359(15) -0.0121(12) 0.0169(14) -0.0024(14)
C24 0.0568(19) 0.0253(14) 0.0524(18) 0.0006(13) 0.0249(15) 0.0109(13)
C25 0.0482(18) 0.0329(15) 0.0444(17) 0.0103(13) 0.0088(14) 0.0146(13)
C26 0.0380(15) 0.0279(13) 0.0260(13) 0.0032(10) 0.0043(11) 0.0075(11)
C27 0.0448(16) 0.0282(14) 0.0375(15) -0.0067(12) -0.0060(13) -0.0096(12)
C28 0.0534(18) 0.0348(16) 0.0390(16) 0.0027(12) 0.0030(14) -0.0218(14)
C29 0.0529(18) 0.0200(13) 0.0493(17) -0.0036(12) -0.0059(14) 0.0012(12)
C31 0.0212(11) 0.0214(11) 0.0172(11) 0.0037(9) 0.0016(9) -0.0026(9)
C32 0.0214(12) 0.0333(13) 0.0194(11) -0.0029(10) -0.0010(9) -0.0013(10)
C33 0.0296(14) 0.0403(15) 0.0257(13) -0.0061(11) 0.0028(10) 0.0057(11)
C34 0.0183(12) 0.0458(16) 0.0373(15) -0.0006(12) -0.0026(11) 0.0056(11)
C35 0.0266(14) 0.0461(17) 0.0414(16) -0.0061(13) -0.0132(12) -0.0009(12)
C36 0.0286(13) 0.0298(14) 0.0291(13) -0.0045(11) -0.0048(10) -0.0001(11)
C37 0.0293(15) 0.0439(18) 0.0605(19) -0.0119(15) 0.0013(14) 0.0089(13)
C38 0.0510(18) 0.0304(15) 0.0416(16) 0.0002(12) -0.0024(14) 0.0154(13)
C39 0.0466(17) 0.0420(16) 0.0330(15) -0.0142(12) 0.0007(13) 0.0146(14)
C41 0.0295(13) 0.0187(11) 0.0184(11) 0.0025(9) -0.0025(9) -0.0059(10)
C42 0.0332(14) 0.0251(13) 0.0257(13) 0.0044(10) -0.0036(11) -0.0010(11)
C43 0.0463(17) 0.0317(15) 0.0390(16) 0.0089(12) -0.0123(13) 0.0051(13)
C44 0.069(2) 0.0362(16) 0.0289(15) 0.0171(12) -0.0097(14) -0.0043(15)
C45 0.0547(19) 0.0440(17) 0.0243(13) 0.0130(12) 0.0064(13) -0.0075(14)
C46 0.0355(14) 0.0328(14) 0.0228(12) 0.0061(10) 0.0018(10) -0.0069(11)
C47 0.0355(15) 0.0442(16) 0.0316(14) -0.0008(12) 0.0016(12) 0.0138(13)
C48 0.0460(16) 0.0277(14) 0.0277(13) 0.0020(11) -0.0071(12) 0.0136(12)
C49 0.0587(18) 0.0239(13) 0.0260(13) -0.0037(10) -0.0032(12) 0.0001(12)
C51 0.0235(12) 0.0268(12) 0.0174(11) -0.0020(9) 0.0007(9) 0.0061(10)
C52 0.0313(14) 0.0409(15) 0.0224(12) -0.0047(11) 0.0000(10) -0.0029(12)
C53 0.0359(16) 0.0527(18) 0.0343(15) 0.0017(13) 0.0062(12) -0.0092(14)
C54 0.0368(16) 0.061(2) 0.0275(14) 0.0075(13) 0.0089(12) 0.0050(14)
C55 0.0409(16) 0.0607(19) 0.0184(12) -0.0081(12) 0.0017(11) 0.0046(14)
C56 0.0306(14) 0.0401(15) 0.0228(12) -0.0059(11) -0.0010(10) 0.0014(12)
C61 0.0249(12) 0.0233(12) 0.0184(11) -0.0078(9) 0.0013(9) 0.0007(10)
C62 0.0302(13) 0.0269(13) 0.0240(12) -0.0042(10) -0.0033(10) 0.0023(10)
C63 0.0271(13) 0.0423(16) 0.0295(13) -0.0108(12) -0.0068(11) 0.0024(12)
C64 0.0342(15) 0.0404(16) 0.0328(14) -0.0128(12) 0.0031(12) -0.0103(12)
C65 0.0470(17) 0.0313(14) 0.0327(14) -0.0023(12) 0.0022(12) -0.0098(13)
C66 0.0345(14) 0.0278(13) 0.0244(12) -0.0009(10) -0.0027(10) -0.0002(11)
C71 0.0247(12) 0.0250(12) 0.0179(11) 0.0045(9) 0.0007(9) 0.0047(10)
C72 0.0342(14) 0.0310(14) 0.0247(13) 0.0023(10) -0.0009(10) -0.0015(11)
C73 0.0425(17) 0.0376(16) 0.0399(16) 0.0078(13) 0.0023(13) -0.0102(13)
C74 0.0405(16) 0.0470(17) 0.0298(14) 0.0158(13) 0.0078(12) -0.0004(13)
C75 0.0394(15) 0.0439(16) 0.0179(12) 0.0064(11) 0.0030(11) 0.0081(13)
C76 0.0292(13) 0.0274(13) 0.0204(12) 0.0032(10) -0.0019(10) 0.0027(10)
C81 0.0211(11) 0.0239(12) 0.0209(11) -0.0034(9) -0.0007(9) 0.0050(9)
C82 0.0244(13) 0.0443(16) 0.0262(13) 0.0060(11) -0.0017(10) 0.0018(11)
C83 0.0276(14) 0.0510(18) 0.0420(16) 0.0066(14) 0.0022(12) -0.0044(13)
C84 0.0214(13) 0.0559(19) 0.0473(17) -0.0066(14) -0.0067(12) -0.0009(13)
C85 0.0302(14) 0.0514(18) 0.0344(15) 0.0012(13) -0.0127(12) 0.0056(13)
C86 0.0305(14) 0.0313(14) 0.0257(13) 0.0036(10) -0.0066(10) 0.0013(11)
O1S 0.111(3) 0.089(2) 0.100(3) -0.020(2) -0.032(2) 0.002(2)
O2S 0.124(3) 0.078(2) 0.109(3) -0.0009(19) -0.029(2) 0.010(2)
C1S 0.140(5) 0.110(4) 0.072(3) -0.018(3) 0.022(3) -0.033(4)
C2S 0.087(3) 0.067(2) 0.055(2) 0.0072(19) -0.018(2) -0.017(2)
C3S 0.072(3) 0.092(3) 0.059(2) 0.009(2) -0.002(2) 0.007(2)
C4S 0.072(3) 0.085(3) 0.101(4) 0.022(3) 0.004(3) -0.005(2)
C5S 0.086(4) 0.111(4) 0.114(4) -0.005(3) -0.003(3) -0.024(3)
C6S 0.152(6) 0.063(4) 0.254(9) 0.012(5) 0.019(6) 0.014(4)
C7S 0.139(6) 0.105(5) 0.140(5) 0.008(4) 0.023(4) 0.049(4)
C8S 0.078(3) 0.115(4) 0.096(4) 0.009(3) -0.026(3) -0.005(3)

loop_
_atom_type_symbol
_atom_type_description
_atom_type_scat_dispersion_real
_atom_type_scat_dispersion_imag
_atom_type_scat_source
C C 0.0033 0.0016 'International Tables Vol C Tables 4.2.6.8 and 6.1.1.4'
H H 0.0000 0.0000 'International Tables Vol C Tables 4.2.6.8 and 6.1.1.4'
N N 0.0061 0.0033 'International Tables Vol C Tables 4.2.6.8 and 6.1.1.4'
O O 0.0106 0.0060 'International Tables Vol C Tables 4.2.6.8 and 6.1.1.4'
Si Si 0.0817 0.0704 'International Tables Vol C Tables 4.2.6.8 and 6.1.1.4'
P P 0.1023 0.0942 'International Tables Vol C Tables 4.2.6.8 and 6.1.1.4'
Cu Cu 0.3201 1.2651 'International Tables Vol C Tables 4.2.6.8 and 6.1.1.4'

loop_
_geom_angle_atom_site_label_1
_geom_angle_atom_site_label_2
_geom_angle_atom_site_label_3
_geom_angle
N1 Cu1 C3 157.30(9)
N1 Cu1 Cu5 147.53(6)
C3 Cu1 Cu5 54.95(8)
N1 Cu1 Cu6 85.98(6)
C3 Cu1 Cu6 110.94(9)
Cu5 Cu1 Cu6 66.244(12)
N1 Cu1 Cu2 91.48(6)
C3 Cu1 Cu2 109.59(8)
Cu5 Cu1 Cu2 61.374(10)
Cu6 Cu1 Cu2 62.155(10)
N4 Cu2 C1 172.25(8)
N4 Cu2 Cu3 90.48(6)
C1 Cu2 Cu3 85.87(6)
N4 Cu2 Cu5 78.31(6)
C1 Cu2 Cu5 106.11(6)
Cu3 Cu2 Cu5 64.363(10)
N4 Cu2 Cu1 109.79(6)
C1 Cu2 Cu1 77.81(6)
Cu3 Cu2 Cu1 105.540(12)
Cu5 Cu2 Cu1 52.795(10)
N4 Cu2 Cu6 136.82(6)
C1 Cu2 Cu6 45.92(6)
Cu3 Cu2 Cu6 60.733(10)
Cu5 Cu2 Cu6 60.818(11)
Cu1 Cu2 Cu6 56.413(10)
N2 Cu3 C2 174.12(9)
N2 Cu3 Cu2 91.50(6)
C2 Cu3 Cu2 85.81(6)
N2 Cu3 Cu6 78.27(6)
C2 Cu3 Cu6 105.07(6)
Cu2 Cu3 Cu6 63.444(10)
N2 Cu3 Cu4 108.02(6)
C2 Cu3 Cu4 77.75(6)
Cu2 Cu3 Cu4 104.647(12)
Cu6 Cu3 Cu4 52.203(10)
N2 Cu3 Cu5 136.23(6)
C2 Cu3 Cu5 45.80(6)
Cu2 Cu3 Cu5 59.307(10)
Cu6 Cu3 Cu5 60.119(10)
Cu4 Cu3 Cu5 57.313(11)
N3 Cu4 C4 158.11(9)
N3 Cu4 Cu6 147.24(6)
C4 Cu4 Cu6 54.62(7)
N3 Cu4 Cu5 92.82(6)
C4 Cu4 Cu5 101.01(8)
Cu6 Cu4 Cu5 65.676(12)
N3 Cu4 Cu3 85.47(6)
C4 Cu4 Cu3 116.00(8)
Cu6 Cu4 Cu3 62.933(11)
Cu5 Cu4 Cu3 61.892(10)
C2 Cu5 C3 153.92(10)
C2 Cu5 Cu1 148.40(6)
C3 Cu5 Cu1 51.95(7)
C2 Cu5 Cu2 82.75(6)
C3 Cu5 Cu2 110.98(7)
Cu1 Cu5 Cu2 65.831(11)
C2 Cu5 Cu4 79.62(6)
C3 Cu5 Cu4 115.73(9)
Cu1 Cu5 Cu4 104.475(14)
Cu2 Cu5 Cu4 105.069(13)
C2 Cu5 Cu6 102.44(6)
C3 Cu5 Cu6 103.60(7)
Cu1 Cu5 Cu6 60.514(11)
Cu2 Cu5 Cu6 61.805(10)
Cu4 Cu5 Cu6 52.756(10)
C2 Cu5 Cu3 44.65(6)
C3 Cu5 Cu3 160.94(7)
Cu1 Cu5 Cu3 109.447(13)
Cu2 Cu5 Cu3 56.330(10)
Cu4 Cu5 Cu3 60.795(11)
Cu6 Cu5 Cu3 58.606(10)
C1 Cu6 C4 159.50(9)
C1 Cu6 Cu4 146.37(6)
C4 Cu6 Cu4 52.49(7)
C1 Cu6 Cu1 80.91(6)
C4 Cu6 Cu1 103.16(9)
Cu4 Cu6 Cu1 105.788(14)
C1 Cu6 Cu3 81.54(6)
C4 Cu6 Cu3 115.82(7)
Cu4 Cu6 Cu3 64.864(11)
Cu1 Cu6 Cu3 105.642(13)
C1 Cu6 Cu5 101.77(6)
C4 Cu6 Cu5 96.51(8)
Cu4 Cu6 Cu5 61.568(11)
Cu1 Cu6 Cu5 53.242(10)
Cu3 Cu6 Cu5 61.275(10)
C1 Cu6 Cu2 44.98(6)
C4 Cu6 Cu2 153.83(8)
Cu4 Cu6 Cu2 108.641(13)
Cu1 Cu6 Cu2 61.433(11)
Cu3 Cu6 Cu2 55.823(10)
Cu5 Cu6 Cu2 57.377(10)
N1 P1 C1 108.83(10)
N1 P1 C11 109.27(10)
C1 P1 C11 112.02(10)
N1 P1 C21 107.68(10)
C1 P1 C21 114.80(11)
C11 P1 C21 104.00(10)
N2 P2 C1 109.81(10)
N2 P2 C41 108.43(10)
C1 P2 C41 113.47(10)
N2 P2 C31 108.55(10)
C1 P2 C31 111.54(10)
C41 P2 C31 104.81(10)
N3 P3 C2 109.04(10)
N3 P3 C61 109.71(11)
C2 P3 C61 111.22(10)
N3 P3 C51 108.01(10)
C2 P3 C51 113.88(11)
C61 P3 C51 104.85(10)
N4 P4 C2 108.80(10)
N4 P4 C71 109.86(10)
C2 P4 C71 109.93(10)
N4 P4 C81 108.32(10)
C2 P4 C81 113.75(11)
C71 P4 C81 106.12(11)
N1 Si1 C19 109.12(13)
N1 Si1 C17 108.66(12)
C19 Si1 C17 109.28(17)
N1 Si1 C18 115.43(13)
C19 Si1 C18 108.1(2)
C17 Si1 C18 106.14(17)
N2 Si2 C29 107.71(11)
N2 Si2 C28 114.96(11)
C29 Si2 C28 109.59(14)
N2 Si2 C27 109.49(11)
C29 Si2 C27 109.12(13)
C28 Si2 C27 105.86(13)
N3 Si3 C37 109.61(12)
N3 Si3 C38 107.93(11)
C37 Si3 C38 108.33(14)
N3 Si3 C39 115.00(11)
C37 Si3 C39 108.66(14)
C38 Si3 C39 107.09(13)
N4 Si4 C47 110.28(11)
N4 Si4 C49 107.02(11)
C47 Si4 C49 111.09(13)
N4 Si4 C48 114.83(10)
C47 Si4 C48 106.40(13)
C49 Si4 C48 107.23(12)
P1 N1 Si1 132.91(12)
P1 N1 Cu1 116.55(10)
Si1 N1 Cu1 109.52(10)
P2 N2 Si2 130.36(11)
P2 N2 Cu3 116.67(10)
Si2 N2 Cu3 112.80(10)
P3 N3 Si3 131.85(12)
P3 N3 Cu4 115.70(10)
Si3 N3 Cu4 110.05(10)
P4 N4 Si4 129.64(11)
P4 N4 Cu2 118.28(10)
Si4 N4 Cu2 111.39(9)
P2 C1 P1 129.63(12)
P2 C1 Cu2 106.75(10)
P1 C1 Cu2 114.51(11)
P2 C1 Cu6 102.41(10)
P1 C1 Cu6 105.76(10)
Cu2 C1 Cu6 89.09(8)
P3 C2 P4 129.51(12)
P3 C2 Cu3 109.09(11)
P4 C2 Cu3 109.56(11)
P3 C2 Cu5 112.32(11)
P4 C2 Cu5 99.19(10)
Cu3 C2 Cu5 89.55(8)
Cu1 C3 Cu5 73.10(8)
Cu4 C4 Cu6 72.89(8)
C12 C11 C16 118.9(2)
C12 C11 P1 118.62(17)
C16 C11 P1 122.36(18)
C13 C12 C11 120.2(2)
C14 C13 C12 120.0(3)
C15 C14 C13 120.2(2)
C14 C15 C16 120.0(2)
C15 C16 C11 120.6(2)
C26 C21 C22 117.8(2)
C26 C21 P1 118.53(18)
C22 C21 P1 123.22(19)
C23 C22 C21 120.3(3)
C24 C23 C22 120.7(3)
C25 C24 C23 119.7(3)
C24 C25 C26 119.7(3)
C25 C26 C21 121.7(3)
C36 C31 C32 118.5(2)
C36 C31 P2 120.00(18)
C32 C31 P2 121.44(17)
C33 C32 C31 120.9(2)
C32 C33 C34 119.9(2)
C35 C34 C33 119.8(2)
C34 C35 C36 120.4(2)
C35 C36 C31 120.6(2)
C46 C41 C42 118.5(2)
C46 C41 P2 124.02(19)
C42 C41 P2 117.34(17)
C43 C42 C41 120.3(2)
C44 C43 C42 120.1(3)
C45 C44 C43 119.9(2)
C44 C45 C46 120.1(3)
C45 C46 C41 121.1(3)
C52 C51 C56 117.9(2)
C52 C51 P3 117.35(17)
C56 C51 P3 124.66(19)
C53 C52 C51 121.3(2)
C54 C53 C52 120.1(3)
C55 C54 C53 119.4(3)
C54 C55 C56 120.8(2)
C55 C56 C51 120.5(2)
C66 C61 C62 118.0(2)
C66 C61 P3 120.28(18)
C62 C61 P3 121.60(18)
C63 C62 C61 121.1(2)
C64 C63 C62 120.4(2)
C65 C64 C63 119.4(2)
C64 C65 C66 120.5(3)
C65 C66 C61 120.6(2)
C72 C71 C76 118.1(2)
C72 C71 P4 118.52(18)
C76 C71 P4 123.07(19)
C73 C72 C71 120.6(2)
C74 C73 C72 120.3(3)
C75 C74 C73 119.5(2)
C74 C75 C76 120.5(2)
C75 C76 C71 120.9(2)
C86 C81 C82 118.0(2)
C86 C81 P4 125.06(19)
C82 C81 P4 116.91(17)
C83 C82 C81 121.4(2)
C82 C83 C84 119.8(3)
C85 C84 C83 119.7(3)
C84 C85 C86 120.3(2)
C85 C86 C81 120.8(2)
C1S O1S C4S 103.6(3)
C8S O2S C5S 109.2(4)
O1S C1S C2S 110.2(4)
C1S C2S C3S 104.1(3)
C4S C3S C2S 102.1(3)
O1S C4S C3S 107.2(4)
O2S C5S C6S 108.4(5)
C5S C6S C7S 106.6(5)
C6S C7S C8S 107.0(5)
O2S C8S C7S 107.8(5)

loop_
_geom_bond_atom_site_label_1
_geom_bond_atom_site_label_2
_geom_bond_distance
Cu1 N1 1.9077(18)
Cu1 C3 1.979(2)
Cu1 Cu5 2.4047(4)
Cu1 Cu6 2.6128(4)
Cu1 Cu2 2.7546(4)
Cu2 N4 1.9325(18)
Cu2 C1 1.961(2)
Cu2 Cu3 2.5649(4)
Cu2 Cu5 2.6502(4)
Cu2 Cu6 2.7732(4)
Cu3 N2 1.9249(18)
Cu3 C2 1.953(2)
Cu3 Cu6 2.7046(4)
Cu3 Cu4 2.7496(4)
Cu3 Cu5 2.7785(4)
Cu4 N3 1.9178(18)
Cu4 C4 1.992(2)
Cu4 Cu6 2.4000(4)
Cu4 Cu5 2.6512(4)
Cu5 C2 1.992(2)
Cu5 C3 2.057(3)
Cu5 Cu6 2.7472(4)
Cu6 C1 1.993(2)
Cu6 C4 2.047(3)
P1 N1 1.6061(19)
P1 C1 1.742(2)
P1 C11 1.820(2)
P1 C21 1.832(2)
P2 N2 1.6102(18)
P2 C1 1.740(2)
P2 C41 1.826(2)
P2 C31 1.829(2)
P3 N3 1.6087(19)
P3 C2 1.741(2)
P3 C61 1.824(2)
P3 C51 1.835(2)
P4 N4 1.6166(18)
P4 C2 1.743(2)
P4 C71 1.826(2)
P4 C81 1.833(2)
Si1 N1 1.7247(19)
Si1 C19 1.852(3)
Si1 C17 1.855(3)
Si1 C18 1.866(3)
Si2 N2 1.7329(19)
Si2 C29 1.860(3)
Si2 C28 1.866(3)
Si2 C27 1.871(3)
Si3 N3 1.7275(19)
Si3 C37 1.863(3)
Si3 C38 1.868(3)
Si3 C39 1.871(3)
Si4 N4 1.7303(19)
Si4 C47 1.865(3)
Si4 C49 1.871(3)
Si4 C48 1.874(2)
C11 C12 1.390(3)
C11 C16 1.393(3)
C12 C13 1.388(4)
C13 C14 1.382(4)
C14 C15 1.377(4)
C15 C16 1.380(3)
C21 C26 1.386(3)
C21 C22 1.402(3)
C22 C23 1.382(4)
C23 C24 1.379(4)
C24 C25 1.378(4)
C25 C26 1.382(4)
C31 C36 1.385(3)
C31 C32 1.393(3)
C32 C33 1.380(3)
C33 C34 1.382(4)
C34 C35 1.377(4)
C35 C36 1.382(4)
C41 C46 1.387(3)
C41 C42 1.400(3)
C42 C43 1.387(3)
C43 C44 1.387(4)
C44 C45 1.376(4)
C45 C46 1.384(3)
C51 C52 1.393(3)
C51 C56 1.394(3)
C52 C53 1.383(4)
C53 C54 1.381(4)
C54 C55 1.374(4)
C55 C56 1.387(4)
C61 C66 1.390(3)
C61 C62 1.391(3)
C62 C63 1.383(3)
C63 C64 1.376(4)
C64 C65 1.375(4)
C65 C66 1.390(4)
C71 C72 1.393(3)
C71 C76 1.394(3)
C72 C73 1.393(4)
C73 C74 1.382(4)
C74 C75 1.377(4)
C75 C76 1.386(3)
C81 C86 1.392(3)
C81 C82 1.393(3)
C82 C83 1.381(4)
C83 C84 1.383(4)
C84 C85 1.380(4)
C85 C86 1.387(4)
O1S C1S 1.382(5)
O1S C4S 1.424(5)
O2S C8S 1.382(6)
O2S C5S 1.408(6)
C1S C2S 1.463(6)
C2S C3S 1.526(5)
C3S C4S 1.488(6)
C5S C6S 1.424(7)
C6S C7S 1.438(8)
C7S C8S 1.452(7)

loop_
_geom_torsion_atom_site_label_1
_geom_torsion_atom_site_label_2
_geom_torsion_atom_site_label_3
_geom_torsion_atom_site_label_4
_geom_torsion
N1 Cu1 Cu2 N4 -141.60(8)
C3 Cu1 Cu2 N4 29.79(11)
Cu5 Cu1 Cu2 N4 57.07(6)
Cu6 Cu1 Cu2 N4 133.73(6)
N1 Cu1 Cu2 C1 39.97(9)
C3 Cu1 Cu2 C1 -148.64(12)
Cu5 Cu1 Cu2 C1 -121.36(6)
Cu6 Cu1 Cu2 C1 -44.70(6)
N1 Cu1 Cu2 Cu3 122.12(6)
C3 Cu1 Cu2 Cu3 -66.48(10)
Cu5 Cu1 Cu2 Cu3 -39.201(12)
Cu6 Cu1 Cu2 Cu3 37.460(12)
N1 Cu1 Cu2 Cu5 161.32(6)
C3 Cu1 Cu2 Cu5 -27.28(10)
Cu6 Cu1 Cu2 Cu5 76.661(13)
N1 Cu1 Cu2 Cu6 84.66(6)
C3 Cu1 Cu2 Cu6 -103.94(10)
Cu5 Cu1 Cu2 Cu6 -76.661(13)
N4 Cu2 Cu3 N2 137.69(8)
C1 Cu2 Cu3 N2 -35.46(8)
Cu5 Cu2 Cu3 N2 -145.53(6)
Cu1 Cu2 Cu3 N2 -111.59(6)
Cu6 Cu2 Cu3 N2 -76.08(6)
N4 Cu2 Cu3 C2 -37.07(8)
C1 Cu2 Cu3 C2 149.78(9)
Cu5 Cu2 Cu3 C2 39.71(6)
Cu1 Cu2 Cu3 C2 73.65(6)
Cu6 Cu2 Cu3 C2 109.16(6)
N4 Cu2 Cu3 Cu6 -146.23(6)
C1 Cu2 Cu3 Cu6 40.62(6)
Cu5 Cu2 Cu3 Cu6 -69.450(12)
Cu1 Cu2 Cu3 Cu6 -35.507(11)
N4 Cu2 Cu3 Cu4 -113.24(6)
C1 Cu2 Cu3 Cu4 73.61(6)
Cu5 Cu2 Cu3 Cu4 -36.462(11)
Cu1 Cu2 Cu3 Cu4 -2.519(14)
Cu6 Cu2 Cu3 Cu4 32.988(11)
N4 Cu2 Cu3 Cu5 -76.78(6)
C1 Cu2 Cu3 Cu5 110.07(6)
Cu1 Cu2 Cu3 Cu5 33.943(11)
Cu6 Cu2 Cu3 Cu5 69.450(12)
N2 Cu3 Cu4 N3 -130.46(8)
C2 Cu3 Cu4 N3 50.73(9)
Cu2 Cu3 Cu4 N3 133.02(6)
Cu6 Cu3 Cu4 N3 171.07(6)
Cu5 Cu3 Cu4 N3 95.64(6)
N2 Cu3 Cu4 C4 45.03(12)
C2 Cu3 Cu4 C4 -133.78(12)
Cu2 Cu3 Cu4 C4 -51.49(10)
Cu6 Cu3 Cu4 C4 -13.44(10)
Cu5 Cu3 Cu4 C4 -88.88(10)
N2 Cu3 Cu4 Cu6 58.47(6)
C2 Cu3 Cu4 Cu6 -120.34(6)
Cu2 Cu3 Cu4 Cu6 -38.049(12)
Cu5 Cu3 Cu4 Cu6 -75.436(12)
N2 Cu3 Cu4 Cu5 133.91(6)
C2 Cu3 Cu4 Cu5 -44.91(6)
Cu2 Cu3 Cu4 Cu5 37.387(12)
Cu6 Cu3 Cu4 Cu5 75.436(12)
N1 Cu1 Cu5 C2 -30.01(17)
C3 Cu1 Cu5 C2 154.75(16)
Cu6 Cu1 Cu5 C2 -63.47(12)
Cu2 Cu1 Cu5 C2 6.58(12)
N1 Cu1 Cu5 C3 175.24(16)
Cu6 Cu1 Cu5 C3 141.78(11)
Cu2 Cu1 Cu5 C3 -148.16(11)
N1 Cu1 Cu5 Cu2 -36.60(11)
C3 Cu1 Cu5 Cu2 148.16(11)
Cu6 Cu1 Cu5 Cu2 -70.052(10)
N1 Cu1 Cu5 Cu4 63.68(11)
C3 Cu1 Cu5 Cu4 -111.55(11)
Cu6 Cu1 Cu5 Cu4 30.228(12)
Cu2 Cu1 Cu5 Cu4 100.280(13)
N1 Cu1 Cu5 Cu6 33.46(11)
C3 Cu1 Cu5 Cu6 -141.78(11)
Cu2 Cu1 Cu5 Cu6 70.052(10)
N1 Cu1 Cu5 Cu3 0.00(11)
C3 Cu1 Cu5 Cu3 -175.24(11)
Cu6 Cu1 Cu5 Cu3 -33.459(12)
Cu2 Cu1 Cu5 Cu3 36.593(12)
N4 Cu2 Cu5 C2 57.23(8)
C1 Cu2 Cu5 C2 -116.21(9)
Cu3 Cu2 Cu5 C2 -39.02(6)
Cu1 Cu2 Cu5 C2 -176.53(6)
Cu6 Cu2 Cu5 C2 -108.34(6)
N4 Cu2 Cu5 C3 -99.83(11)
C1 Cu2 Cu5 C3 86.73(11)
Cu3 Cu2 Cu5 C3 163.93(9)
Cu1 Cu2 Cu5 C3 26.41(9)
Cu6 Cu2 Cu5 C3 94.60(9)
N4 Cu2 Cu5 Cu1 -126.24(6)
C1 Cu2 Cu5 Cu1 60.32(6)
Cu3 Cu2 Cu5 Cu1 137.513(13)
Cu6 Cu2 Cu5 Cu1 68.188(12)
N4 Cu2 Cu5 Cu4 134.38(6)
C1 Cu2 Cu5 Cu4 -39.06(6)
Cu3 Cu2 Cu5 Cu4 38.138(12)
Cu1 Cu2 Cu5 Cu4 -99.375(14)
Cu6 Cu2 Cu5 Cu4 -31.187(11)
N4 Cu2 Cu5 Cu6 165.57(6)
C1 Cu2 Cu5 Cu6 -7.87(6)
Cu3 Cu2 Cu5 Cu6 69.324(11)
Cu1 Cu2 Cu5 Cu6 -68.188(12)
N4 Cu2 Cu5 Cu3 96.24(6)
C1 Cu2 Cu5 Cu3 -77.19(6)
Cu1 Cu2 Cu5 Cu3 -137.513(13)
Cu6 Cu2 Cu5 Cu3 -69.324(11)
N3 Cu4 Cu5 C2 -39.91(8)
C4 Cu4 Cu5 C2 157.15(10)
Cu6 Cu4 Cu5 C2 114.48(6)
Cu3 Cu4 Cu5 C2 43.43(6)
N3 Cu4 Cu5 C3 117.82(10)
C4 Cu4 Cu5 C3 -45.12(11)
Cu6 Cu4 Cu5 C3 -87.79(8)
Cu3 Cu4 Cu5 C3 -158.85(8)
N3 Cu4 Cu5 Cu1 172.21(6)
C4 Cu4 Cu5 Cu1 9.27(8)
Cu6 Cu4 Cu5 Cu1 -33.402(13)
Cu3 Cu4 Cu5 Cu1 -104.455(14)
N3 Cu4 Cu5 Cu2 -119.41(6)
C4 Cu4 Cu5 Cu2 77.65(8)
Cu6 Cu4 Cu5 Cu2 34.981(12)
Cu3 Cu4 Cu5 Cu2 -36.072(11)
N3 Cu4 Cu5 Cu6 -154.39(6)
C4 Cu4 Cu5 Cu6 42.67(8)
Cu3 Cu4 Cu5 Cu6 -71.053(11)
N3 Cu4 Cu5 Cu3 -83.34(6)
C4 Cu4 Cu5 Cu3 113.72(8)
Cu6 Cu4 Cu5 Cu3 71.053(11)
N2 Cu3 Cu5 C2 172.16(12)
Cu2 Cu3 Cu5 C2 117.30(9)
Cu6 Cu3 Cu5 C2 -167.69(9)
Cu4 Cu3 Cu5 C2 -105.80(9)
N2 Cu3 Cu5 C3 2.5(3)
C2 Cu3 Cu5 C3 -169.6(3)
Cu2 Cu3 Cu5 C3 -52.3(3)
Cu6 Cu3 Cu5 C3 22.7(3)
Cu4 Cu3 Cu5 C3 84.6(3)
N2 Cu3 Cu5 Cu1 14.06(8)
C2 Cu3 Cu5 Cu1 -158.10(9)
Cu2 Cu3 Cu5 Cu1 -40.806(13)
Cu6 Cu3 Cu5 Cu1 34.211(13)
Cu4 Cu3 Cu5 Cu1 96.103(15)
N2 Cu3 Cu5 Cu2 54.86(8)
C2 Cu3 Cu5 Cu2 -117.30(9)
Cu6 Cu3 Cu5 Cu2 75.017(11)
Cu4 Cu3 Cu5 Cu2 136.909(13)
N2 Cu3 Cu5 Cu4 -82.05(8)
C2 Cu3 Cu5 Cu4 105.80(9)
Cu2 Cu3 Cu5 Cu4 -136.909(13)
Cu6 Cu3 Cu5 Cu4 -61.892(10)
N2 Cu3 Cu5 Cu6 -20.15(8)
C2 Cu3 Cu5 Cu6 167.69(9)
Cu2 Cu3 Cu5 Cu6 -75.017(11)
Cu4 Cu3 Cu5 Cu6 61.892(10)
N3 Cu4 Cu6 C1 -13.81(16)
C4 Cu4 Cu6 C1 167.96(16)
Cu5 Cu4 Cu6 C1 -66.73(11)
Cu3 Cu4 Cu6 C1 2.80(11)
N3 Cu4 Cu6 C4 178.24(16)
Cu5 Cu4 Cu6 C4 125.31(11)
Cu3 Cu4 Cu6 C4 -165.15(11)
N3 Cu4 Cu6 Cu1 83.58(11)
C4 Cu4 Cu6 Cu1 -94.66(11)
Cu5 Cu4 Cu6 Cu1 30.652(12)
Cu3 Cu4 Cu6 Cu1 100.186(13)
N3 Cu4 Cu6 Cu3 -16.61(11)
C4 Cu4 Cu6 Cu3 165.15(11)
Cu5 Cu4 Cu6 Cu3 -69.534(10)
N3 Cu4 Cu6 Cu5 52.92(11)
C4 Cu4 Cu6 Cu5 -125.31(11)
Cu3 Cu4 Cu6 Cu5 69.534(10)
N3 Cu4 Cu6 Cu2 18.98(12)
C4 Cu4 Cu6 Cu2 -159.25(11)
Cu5 Cu4 Cu6 Cu2 -33.939(12)
Cu3 Cu4 Cu6 Cu2 35.595(12)
N1 Cu1 Cu6 C1 -50.56(8)
C3 Cu1 Cu6 C1 145.01(11)
Cu5 Cu1 Cu6 C1 112.17(6)
Cu2 Cu1 Cu6 C1 43.24(6)
N1 Cu1 Cu6 C4 108.95(9)
C3 Cu1 Cu6 C4 -55.48(11)
Cu5 Cu1 Cu6 C4 -88.32(7)
Cu2 Cu1 Cu6 C4 -157.25(7)
N1 Cu1 Cu6 Cu4 163.23(6)
C3 Cu1 Cu6 Cu4 -1.19(9)
Cu5 Cu1 Cu6 Cu4 -34.028(14)
Cu2 Cu1 Cu6 Cu4 -102.960(14)
N1 Cu1 Cu6 Cu3 -129.05(6)
C3 Cu1 Cu6 Cu3 66.52(9)
Cu5 Cu1 Cu6 Cu3 33.686(12)
Cu2 Cu1 Cu6 Cu3 -35.246(11)
N1 Cu1 Cu6 Cu5 -162.74(6)
C3 Cu1 Cu6 Cu5 32.84(9)
Cu2 Cu1 Cu6 Cu5 -68.932(11)
N1 Cu1 Cu6 Cu2 -93.81(6)
C3 Cu1 Cu6 Cu2 101.77(9)
Cu5 Cu1 Cu6 Cu2 68.932(11)
N2 Cu3 Cu6 C1 57.45(8)
C2 Cu3 Cu6 C1 -117.57(9)
Cu2 Cu3 Cu6 C1 -40.24(6)
Cu4 Cu3 Cu6 C1 -178.43(6)
Cu5 Cu3 Cu6 C1 -108.46(6)
N2 Cu3 Cu6 C4 -111.07(11)
C2 Cu3 Cu6 C4 73.91(12)
Cu2 Cu3 Cu6 C4 151.24(10)
Cu4 Cu3 Cu6 C4 13.05(10)
Cu5 Cu3 Cu6 C4 83.02(10)
N2 Cu3 Cu6 Cu4 -124.12(6)
C2 Cu3 Cu6 Cu4 60.86(7)
Cu2 Cu3 Cu6 Cu4 138.191(14)
Cu5 Cu3 Cu6 Cu4 69.966(12)
N2 Cu3 Cu6 Cu1 135.47(6)
C2 Cu3 Cu6 Cu1 -39.56(7)
Cu2 Cu3 Cu6 Cu1 37.780(12)
Cu4 Cu3 Cu6 Cu1 -100.412(15)
Cu5 Cu3 Cu6 Cu1 -30.445(11)
N2 Cu3 Cu6 Cu5 165.91(6)
C2 Cu3 Cu6 Cu5 -9.11(7)
Cu2 Cu3 Cu6 Cu5 68.225(11)
Cu4 Cu3 Cu6 Cu5 -69.966(12)
N2 Cu3 Cu6 Cu2 97.69(6)
C2 Cu3 Cu6 Cu2 -77.34(7)
Cu4 Cu3 Cu6 Cu2 -138.191(14)
Cu5 Cu3 Cu6 Cu2 -68.225(11)
C2 Cu5 Cu6 C1 82.23(9)
C3 Cu5 Cu6 C1 -99.15(11)
Cu1 Cu5 Cu6 C1 -69.07(6)
Cu2 Cu5 Cu6 C1 7.60(6)
Cu4 Cu5 Cu6 C1 148.69(6)
Cu3 Cu5 Cu6 C1 73.41(6)
C2 Cu5 Cu6 C4 -107.11(10)
C3 Cu5 Cu6 C4 71.51(12)
Cu1 Cu5 Cu6 C4 101.59(8)
Cu2 Cu5 Cu6 C4 178.26(8)
Cu4 Cu5 Cu6 C4 -40.65(8)
Cu3 Cu5 Cu6 C4 -115.93(8)
C2 Cu5 Cu6 Cu4 -66.45(6)
C3 Cu5 Cu6 Cu4 112.16(9)
Cu1 Cu5 Cu6 Cu4 142.241(15)
Cu2 Cu5 Cu6 Cu4 -141.089(14)
Cu3 Cu5 Cu6 Cu4 -75.280(12)
C2 Cu5 Cu6 Cu1 151.31(6)
C3 Cu5 Cu6 Cu1 -30.08(9)
Cu2 Cu5 Cu6 Cu1 76.671(12)
Cu4 Cu5 Cu6 Cu1 -142.241(15)
Cu3 Cu5 Cu6 Cu1 142.479(14)
C2 Cu5 Cu6 Cu3 8.83(6)
C3 Cu5 Cu6 Cu3 -172.56(9)
Cu1 Cu5 Cu6 Cu3 -142.479(14)
Cu2 Cu5 Cu6 Cu3 -65.809(11)
Cu4 Cu5 Cu6 Cu3 75.280(12)
C2 Cu5 Cu6 Cu2 74.64(6)
C3 Cu5 Cu6 Cu2 -106.75(9)
Cu1 Cu5 Cu6 Cu2 -76.671(12)
Cu4 Cu5 Cu6 Cu2 141.089(14)
Cu3 Cu5 Cu6 Cu2 65.809(11)
N4 Cu2 Cu6 C1 169.65(12)
Cu3 Cu2 Cu6 C1 115.33(9)
Cu5 Cu2 Cu6 C1 -169.45(9)
Cu1 Cu2 Cu6 C1 -106.87(9)
N4 Cu2 Cu6 C4 -24.8(2)
C1 Cu2 Cu6 C4 165.5(2)
Cu3 Cu2 Cu6 C4 -79.15(18)
Cu5 Cu2 Cu6 C4 -3.93(18)
Cu1 Cu2 Cu6 C4 58.65(18)
N4 Cu2 Cu6 Cu4 14.76(9)
C1 Cu2 Cu6 Cu4 -154.89(9)
Cu3 Cu2 Cu6 Cu4 -39.563(13)
Cu5 Cu2 Cu6 Cu4 35.657(13)
Cu1 Cu2 Cu6 Cu4 98.237(15)
N4 Cu2 Cu6 Cu1 -83.48(8)
C1 Cu2 Cu6 Cu1 106.87(8)
Cu3 Cu2 Cu6 Cu1 -137.800(13)
Cu5 Cu2 Cu6 Cu1 -62.580(11)
N4 Cu2 Cu6 Cu3 54.32(8)
C1 Cu2 Cu6 Cu3 -115.33(9)
Cu5 Cu2 Cu6 Cu3 75.220(11)
Cu1 Cu2 Cu6 Cu3 137.800(13)
N4 Cu2 Cu6 Cu5 -20.90(8)
C1 Cu2 Cu6 Cu5 169.45(9)
Cu3 Cu2 Cu6 Cu5 -75.220(11)
Cu1 Cu2 Cu6 Cu5 62.580(11)
C1 P1 N1 Si1 -171.94(15)
C11 P1 N1 Si1 65.44(19)
C21 P1 N1 Si1 -46.92(19)
C1 P1 N1 Cu1 -4.91(15)
C11 P1 N1 Cu1 -127.53(12)
C21 P1 N1 Cu1 120.11(12)
C19 Si1 N1 P1 96.7(2)
C17 Si1 N1 P1 -144.24(18)
C18 Si1 N1 P1 -25.2(3)
C19 Si1 N1 Cu1 -71.01(17)
C17 Si1 N1 Cu1 48.06(16)
C18 Si1 N1 Cu1 167.09(17)
C3 Cu1 N1 P1 177.1(2)
Cu5 Cu1 N1 P1 7.2(2)
Cu6 Cu1 N1 P1 37.60(11)
Cu2 Cu1 N1 P1 -24.35(11)
C3 Cu1 N1 Si1 -13.0(3)
Cu5 Cu1 N1 Si1 177.17(4)
Cu6 Cu1 N1 Si1 -152.45(10)
Cu2 Cu1 N1 Si1 145.60(9)
C1 P2 N2 Si2 -155.91(14)
C41 P2 N2 Si2 -31.42(18)
C31 P2 N2 Si2 81.92(17)
C1 P2 N2 Cu3 18.94(15)
C41 P2 N2 Cu3 143.43(11)
C31 P2 N2 Cu3 -103.23(12)
C29 Si2 N2 P2 110.43(17)
C28 Si2 N2 P2 -12.0(2)
C27 Si2 N2 P2 -131.03(16)
C29 Si2 N2 Cu3 -64.58(14)
C28 Si2 N2 Cu3 172.95(13)
C27 Si2 N2 Cu3 53.96(14)
C2 Cu3 N2 P2 76.1(9)
Cu2 Cu3 N2 P2 13.42(11)
Cu6 Cu3 N2 P2 -49.05(10)
Cu4 Cu3 N2 P2 -92.51(11)
Cu5 Cu3 N2 P2 -31.28(16)
C2 Cu3 N2 Si2 -108.2(8)
Cu2 Cu3 N2 Si2 -170.83(9)
Cu6 Cu3 N2 Si2 126.70(10)
Cu4 Cu3 N2 Si2 83.23(10)
Cu5 Cu3 N2 Si2 144.46(6)
C2 P3 N3 Si3 166.99(15)
C61 P3 N3 Si3 -70.98(18)
C51 P3 N3 Si3 42.76(19)
C2 P3 N3 Cu4 6.67(15)
C61 P3 N3 Cu4 128.70(12)
C51 P3 N3 Cu4 -117.56(12)
C37 Si3 N3 P3 -104.69(19)
C38 Si3 N3 P3 137.52(17)
C39 Si3 N3 P3 18.1(2)
C37 Si3 N3 Cu4 56.47(15)
C38 Si3 N3 Cu4 -61.33(15)
C39 Si3 N3 Cu4 179.21(12)
C4 Cu4 N3 P3 153.4(3)
Cu6 Cu4 N3 P3 -22.8(2)
Cu5 Cu4 N3 P3 23.92(11)
Cu3 Cu4 N3 P3 -37.59(11)
C4 Cu4 N3 Si3 -11.2(3)
Cu6 Cu4 N3 Si3 172.69(4)
Cu5 Cu4 N3 Si3 -140.60(9)
Cu3 Cu4 N3 Si3 157.90(10)
C2 P4 N4 Si4 179.50(14)
C71 P4 N4 Si4 -60.11(18)
C81 P4 N4 Si4 55.39(18)
C2 P4 N4 Cu2 9.91(15)
C71 P4 N4 Cu2 130.30(12)
C81 P4 N4 Cu2 -114.20(12)
C47 Si4 N4 P4 -109.35(17)
C49 Si4 N4 P4 129.70(16)
C48 Si4 N4 P4 10.8(2)
C47 Si4 N4 Cu2 60.81(14)
C49 Si4 N4 Cu2 -60.14(13)
C48 Si4 N4 Cu2 -179.02(12)
C1 Cu2 N4 P4 81.5(6)
Cu3 Cu2 N4 P4 19.71(11)
Cu5 Cu2 N4 P4 -43.96(10)
Cu1 Cu2 N4 P4 -87.01(11)
Cu6 Cu2 N4 P4 -25.42(17)
C1 Cu2 N4 Si4 -89.9(6)
Cu3 Cu2 N4 Si4 -151.70(9)
Cu5 Cu2 N4 Si4 144.63(10)
Cu1 Cu2 N4 Si4 101.58(9)
Cu6 Cu2 N4 Si4 163.17(5)
N2 P2 C1 P1 162.49(15)
C41 P2 C1 P1 41.0(2)
C31 P2 C1 P1 -77.14(18)
N2 P2 C1 Cu2 -53.24(13)
C41 P2 C1 Cu2 -174.76(10)
C31 P2 C1 Cu2 67.13(12)
N2 P2 C1 Cu6 39.58(12)
C41 P2 C1 Cu6 -81.94(12)
C31 P2 C1 Cu6 159.96(9)
N1 P1 C1 P2 -167.31(15)
C11 P1 C1 P2 -46.37(19)
C21 P1 C1 P2 71.96(18)
N1 P1 C1 Cu2 50.61(14)
C11 P1 C1 Cu2 171.55(11)
C21 P1 C1 Cu2 -70.12(14)
N1 P1 C1 Cu6 -45.74(13)
C11 P1 C1 Cu6 75.20(12)
C21 P1 C1 Cu6 -166.47(9)
N4 Cu2 C1 P2 -11.6(7)
Cu3 Cu2 C1 P2 50.45(9)
Cu5 Cu2 C1 P2 112.27(9)
Cu1 Cu2 C1 P2 157.33(10)
Cu6 Cu2 C1 P2 102.69(12)
N4 Cu2 C1 P1 138.7(6)
Cu3 Cu2 C1 P1 -159.17(11)
Cu5 Cu2 C1 P1 -97.36(11)
Cu1 Cu2 C1 P1 -52.29(10)
Cu6 Cu2 C1 P1 -106.94(14)
N4 Cu2 C1 Cu6 -114.3(6)
Cu3 Cu2 C1 Cu6 -52.24(6)
Cu5 Cu2 C1 Cu6 9.58(8)
Cu1 Cu2 C1 Cu6 54.64(5)
C4 Cu6 C1 P2 91.4(3)
Cu4 Cu6 C1 P2 -60.41(15)
Cu1 Cu6 C1 P2 -165.29(9)
Cu3 Cu6 C1 P2 -57.84(8)
Cu5 Cu6 C1 P2 -116.02(8)
Cu2 Cu6 C1 P2 -106.96(11)
C4 Cu6 C1 P1 -46.4(3)
Cu4 Cu6 C1 P1 161.80(4)
Cu1 Cu6 C1 P1 56.92(8)
Cu3 Cu6 C1 P1 164.37(10)
Cu5 Cu6 C1 P1 106.19(9)
Cu2 Cu6 C1 P1 115.26(13)
C4 Cu6 C1 Cu2 -161.7(3)
Cu4 Cu6 C1 Cu2 46.55(14)
Cu1 Cu6 C1 Cu2 -58.34(6)
Cu3 Cu6 C1 Cu2 49.11(6)
Cu5 Cu6 C1 Cu2 -9.06(7)
N3 P3 C2 P4 -173.78(15)
C61 P3 C2 P4 65.11(19)
C51 P3 C2 P4 -53.1(2)
N3 P3 C2 Cu3 48.09(14)
C61 P3 C2 Cu3 -73.02(13)
C51 P3 C2 Cu3 168.79(10)
N3 P3 C2 Cu5 -49.55(14)
C61 P3 C2 Cu5 -170.66(11)
C51 P3 C2 Cu5 71.14(14)
N4 P4 C2 P3 175.04(15)
C71 P4 C2 P3 54.70(19)
C81 P4 C2 P3 -64.13(19)
N4 P4 C2 Cu3 -46.98(14)
C71 P4 C2 Cu3 -167.32(11)
C81 P4 C2 Cu3 73.85(13)
N4 P4 C2 Cu5 45.84(12)
C71 P4 C2 Cu5 -74.51(12)
C81 P4 C2 Cu5 166.66(9)
N2 Cu3 C2 P3 133.5(8)
Cu2 Cu3 C2 P3 -163.54(10)
Cu6 Cu3 C2 P3 -102.48(10)
Cu4 Cu3 C2 P3 -57.56(9)
Cu5 Cu3 C2 P3 -113.52(13)
N2 Cu3 C2 P4 -13.4(9)
Cu2 Cu3 C2 P4 49.59(10)
Cu6 Cu3 C2 P4 110.64(9)
Cu4 Cu3 C2 P4 155.57(11)
Cu5 Cu3 C2 P4 99.60(12)
N2 Cu3 C2 Cu5 -113.0(8)
Cu2 Cu3 C2 Cu5 -50.02(6)
Cu6 Cu3 C2 Cu5 11.04(8)
Cu4 Cu3 C2 Cu5 55.97(6)
C3 Cu5 C2 P3 -77.2(3)
Cu1 Cu5 C2 P3 152.66(6)
Cu2 Cu5 C2 P3 158.71(11)
Cu4 Cu5 C2 P3 51.87(10)
Cu6 Cu5 C2 P3 99.77(10)
Cu3 Cu5 C2 P3 110.51(14)
C3 Cu5 C2 P4 62.6(3)
Cu1 Cu5 C2 P4 -67.59(15)
Cu2 Cu5 C2 P4 -61.54(8)
Cu4 Cu5 C2 P4 -168.38(9)
Cu6 Cu5 C2 P4 -120.49(8)
Cu3 Cu5 C2 P4 -109.75(12)
C3 Cu5 C2 Cu3 172.3(2)
Cu1 Cu5 C2 Cu3 42.15(16)
Cu2 Cu5 C2 Cu3 48.21(6)
Cu4 Cu5 C2 Cu3 -58.64(6)
Cu6 Cu5 C2 Cu3 -10.74(8)
N1 Cu1 C3 Cu5 -173.4(2)
Cu6 Cu1 C3 Cu5 -37.32(9)
Cu2 Cu1 C3 Cu5 29.44(10)
C2 Cu5 C3 Cu1 -149.43(18)
Cu2 Cu5 C3 Cu1 -31.02(10)
Cu4 Cu5 C3 Cu1 88.57(8)
Cu6 Cu5 C3 Cu1 33.65(9)
Cu3 Cu5 C3 Cu1 13.9(3)
N3 Cu4 C4 Cu6 -177.4(2)
Cu5 Cu4 C4 Cu6 -49.25(8)
Cu3 Cu4 C4 Cu6 14.71(11)
C1 Cu6 C4 Cu4 -160.7(2)
Cu1 Cu6 C4 Cu4 99.95(7)
Cu3 Cu6 C4 Cu4 -14.93(11)
Cu5 Cu6 C4 Cu4 46.24(7)
Cu2 Cu6 C4 Cu4 49.6(2)
N1 P1 C11 C12 27.2(2)
C1 P1 C11 C12 -93.4(2)
C21 P1 C11 C12 142.0(2)
N1 P1 C11 C16 -156.24(19)
C1 P1 C11 C16 83.1(2)
C21 P1 C11 C16 -41.5(2)
C16 C11 C12 C13 0.4(4)
P1 C11 C12 C13 177.1(2)
C11 C12 C13 C14 0.2(4)
C12 C13 C14 C15 -0.9(5)
C13 C14 C15 C16 0.9(4)
C14 C15 C16 C11 -0.3(4)
C12 C11 C16 C15 -0.4(4)
P1 C11 C16 C15 -176.87(19)
N1 P1 C21 C26 -86.1(2)
C1 P1 C21 C26 35.3(2)
C11 P1 C21 C26 158.01(19)
N1 P1 C21 C22 86.2(2)
C1 P1 C21 C22 -152.45(19)
C11 P1 C21 C22 -29.7(2)
C26 C21 C22 C23 2.5(4)
P1 C21 C22 C23 -169.9(2)
C21 C22 C23 C24 -1.1(4)
C22 C23 C24 C25 -1.2(4)
C23 C24 C25 C26 2.0(4)
C24 C25 C26 C21 -0.5(4)
C22 C21 C26 C25 -1.7(4)
P1 C21 C26 C25 171.1(2)
N2 P2 C31 C36 2.9(2)
C1 P2 C31 C36 -118.23(19)
C41 P2 C31 C36 118.6(2)
N2 P2 C31 C32 179.47(18)
C1 P2 C31 C32 58.4(2)
C41 P2 C31 C32 -64.8(2)
C36 C31 C32 C33 0.3(4)
P2 C31 C32 C33 -176.38(19)
C31 C32 C33 C34 0.2(4)
C32 C33 C34 C35 -0.8(4)
C33 C34 C35 C36 1.0(4)
C34 C35 C36 C31 -0.6(4)
C32 C31 C36 C35 0.0(4)
P2 C31 C36 C35 176.7(2)
N2 P2 C41 C46 115.5(2)
C1 P2 C41 C46 -122.2(2)
C31 P2 C41 C46 -0.2(2)
N2 P2 C41 C42 -60.5(2)
C1 P2 C41 C42 61.8(2)
C31 P2 C41 C42 -176.31(18)
C46 C41 C42 C43 -0.4(4)
P2 C41 C42 C43 175.9(2)
C41 C42 C43 C44 0.2(4)
C42 C43 C44 C45 0.1(4)
C43 C44 C45 C46 -0.3(4)
C44 C45 C46 C41 0.1(4)
C42 C41 C46 C45 0.2(4)
P2 C41 C46 C45 -175.8(2)
N3 P3 C51 C52 65.1(2)
C2 P3 C51 C52 -56.1(2)
C61 P3 C51 C52 -177.91(19)
N3 P3 C51 C56 -110.4(2)
C2 P3 C51 C56 128.3(2)
C61 P3 C51 C56 6.5(2)
C56 C51 C52 C53 -0.7(4)
P3 C51 C52 C53 -176.6(2)
C51 C52 C53 C54 0.2(4)
C52 C53 C54 C55 0.3(5)
C53 C54 C55 C56 -0.3(5)
C54 C55 C56 C51 -0.2(4)
C52 C51 C56 C55 0.7(4)
P3 C51 C56 C55 176.3(2)
N3 P3 C61 C66 -10.4(2)
C2 P3 C61 C66 110.4(2)
C51 P3 C61 C66 -126.12(19)
N3 P3 C61 C62 173.60(18)
C2 P3 C61 C62 -65.7(2)
C51 P3 C61 C62 57.8(2)
C66 C61 C62 C63 -0.4(3)
P3 C61 C62 C63 175.75(19)
C61 C62 C63 C64 0.2(4)
C62 C63 C64 C65 0.1(4)
C63 C64 C65 C66 -0.2(4)
C64 C65 C66 C61 0.0(4)
C62 C61 C66 C65 0.3(4)
P3 C61 C66 C65 -175.91(19)
N4 P4 C71 C72 -24.7(2)
C2 P4 C71 C72 95.0(2)
C81 P4 C71 C72 -141.55(19)
N4 P4 C71 C76 161.53(19)
C2 P4 C71 C76 -78.8(2)
C81 P4 C71 C76 44.6(2)
C76 C71 C72 C73 -0.1(4)
P4 C71 C72 C73 -174.2(2)
C71 C72 C73 C74 0.0(4)
C72 C73 C74 C75 0.4(4)
C73 C74 C75 C76 -0.7(4)
C74 C75 C76 C71 0.6(4)
C72 C71 C76 C75 -0.3(4)
P4 C71 C76 C75 173.57(19)
N4 P4 C81 C86 -104.5(2)
C2 P4 C81 C86 134.4(2)
C71 P4 C81 C86 13.4(2)
N4 P4 C81 C82 72.5(2)
C2 P4 C81 C82 -48.6(2)
C71 P4 C81 C82 -169.60(19)
C86 C81 C82 C83 -1.5(4)
P4 C81 C82 C83 -178.8(2)
C81 C82 C83 C84 0.3(4)
C82 C83 C84 C85 0.8(4)
C83 C84 C85 C86 -0.6(4)
C84 C85 C86 C81 -0.8(4)
C82 C81 C86 C85 1.8(4)
P4 C81 C86 C85 178.8(2)
C4S O1S C1S C2S -31.3(5)
O1S C1S C2S C3S 13.8(5)
C1S C2S C3S C4S 8.5(5)
C1S O1S C4S C3S 36.7(5)
C2S C3S C4S O1S -27.5(4)
C8S O2S C5S C6S -10.4(7)
O2S C5S C6S C7S 9.8(8)
C5S C6S C7S C8S -5.7(9)
C5S O2S C8S C7S 6.6(6)
C6S C7S C8S O2S -0.5(8)
